data_7713580
loop_
_publ_author_name
'Tannoux, Thibault'
'Mazaud, Louis'
'Cheisson, Thibault'
'Casaretto, Nicolas'
'Auffrant, Audrey'

_publ_section_title
;
 FeII complexes supported by an Iminophosphorane ligand: Synthesis and
 Reactivity
;
_journal_name_full 'Dalton Transactions'
_journal_paper_doi 10.1039/D3DT00950E
_journal_year 2023
_chemical_formula_moiety 'C52 H59 Fe N5 P2, 2(Cl), C H2 Cl2'
_chemical_formula_sum 'C53 H61 Cl4 Fe N5 P2'
_chemical_formula_weight 1027.65
_space_group_crystal_system monoclinic
_space_group_IT_number 14
_space_group_name_Hall '-P 2yn'
_space_group_name_H-M_alt 'P 1 21/n 1'
_atom_sites_solution_hydrogens geom
_atom_sites_solution_primary dual
_audit_creation_date 2022-11-25
_audit_creation_method
;
Olex2 1.3
(compiled 2020.11.12 svn.r5f609507 for OlexSys, GUI svn.r6272)
;
_audit_update_record
;
2022-12-16 deposited with the CCDC.	2023-07-26 downloaded from the CCDC.
;
_cell_angle_alpha 90
_cell_angle_beta 104.507(13)
_cell_angle_gamma 90
_cell_formula_units_Z 4
_cell_length_a 13.298(5)
_cell_length_b 17.214(5)
_cell_length_c 25.028(10)
_cell_measurement_reflns_used 9311
_cell_measurement_temperature 150.0
_cell_measurement_theta_max 24.119
_cell_measurement_theta_min 2.300
_cell_volume 5547(3)
_computing_cell_refinement 'SAINT V8.38A (Bruker, 2018)'
_computing_data_reduction 'SAINT V8.38A (Bruker, 2018)'
_computing_molecular_graphics 'Olex2 1.3 (Dolomanov et al., 2009)'
_computing_publication_material 'Olex2 1.3 (Dolomanov et al., 2009)'
_computing_structure_refinement 'SHELXL 2018/3 (Sheldrick, 2015)'
_computing_structure_solution 'SHELXT  (Sheldrick, 2015)'
_diffrn_ambient_temperature 150.0
_diffrn_measured_fraction_theta_full 0.999
_diffrn_measured_fraction_theta_max 0.998
_diffrn_measurement_device_type 'Bruker APEX-II CCD'
_diffrn_measurement_method '\f and \w scans'
_diffrn_radiation_type MoK\a
_diffrn_radiation_wavelength 0.71073
_diffrn_reflns_av_R_equivalents 0.0745
_diffrn_reflns_av_unetI/netI 0.0295
_diffrn_reflns_Laue_measured_fraction_full 0.999
_diffrn_reflns_Laue_measured_fraction_max 0.998
_diffrn_reflns_limit_h_max 16
_diffrn_reflns_limit_h_min -16
_diffrn_reflns_limit_k_max 21
_diffrn_reflns_limit_k_min -21
_diffrn_reflns_limit_l_max 30
_diffrn_reflns_limit_l_min -30
_diffrn_reflns_number 154394
_diffrn_reflns_point_group_measured_fraction_full 0.999
_diffrn_reflns_point_group_measured_fraction_max 0.998
_diffrn_reflns_theta_full 25.242
_diffrn_reflns_theta_max 26.029
_diffrn_reflns_theta_min 1.594
_diffrn_source_current 31.0
_diffrn_source_power 1.705
_diffrn_source_voltage 55.0
_diffrn_standards_number 0
_exptl_absorpt_coefficient_mu 0.560
_exptl_absorpt_correction_T_max 0.7453
_exptl_absorpt_correction_T_min 0.7074
_exptl_absorpt_correction_type multi-scan
_exptl_absorpt_process_details
;
SADABS-2016/2 (Bruker,2016/2) was used for absorption correction.
wR2(int) was 0.0887 before and 0.0615 after correction.
The Ratio of minimum to maximum transmission is 0.9491.
The \l/2 correction factor is Not present.
;
_exptl_crystal_colour orange
_exptl_crystal_colour_primary orange
_exptl_crystal_density_diffrn 1.231
_exptl_crystal_description prism
_exptl_crystal_F_000 2152
_exptl_crystal_size_max 0.2
_exptl_crystal_size_mid 0.16
_exptl_crystal_size_min 0.1
_refine_diff_density_max 0.903
_refine_diff_density_min -1.042
_refine_diff_density_rms 0.080
_refine_ls_extinction_method none
_refine_ls_goodness_of_fit_ref 1.073
_refine_ls_hydrogen_treatment constr
_refine_ls_matrix_type full
_refine_ls_number_parameters 626
_refine_ls_number_reflns 10914
_refine_ls_number_restraints 63
_refine_ls_restrained_S_all 1.074
_refine_ls_R_factor_all 0.0670
_refine_ls_R_factor_gt 0.0511
_refine_ls_shift/su_max 0.005
_refine_ls_shift/su_mean 0.000
_refine_ls_structure_factor_coef Fsqd
_refine_ls_weighting_details 'w=1/[\s^2^(Fo^2^)+(0.0669P)^2^+9.5819P] where P=(Fo^2^+2Fc^2^)/3'
_refine_ls_weighting_scheme calc
_refine_ls_wR_factor_gt 0.1352
_refine_ls_wR_factor_ref 0.1468
_reflns_Friedel_coverage 0.000
_reflns_number_gt 8858
_reflns_number_total 10914
_reflns_threshold_expression 'I > 2\s(I)'
_cod_data_source_file d3dt00950e2.cif
_cod_data_source_block '[LFe(NCtBu)3](OTf)2'
_cod_original_cell_volume 5546(3)
_cod_database_code 7713580
_shelx_shelxl_version_number 2018/3
_shelx_space_group_comment
;
The symmetry employed for this shelxl refinement is uniquely defined
by the following loop, which should always be used as a source of
symmetry information in preference to the above space-group names.
They are only intended as comments.
;
_shelx_estimated_absorpt_t_max 0.946
_shelx_estimated_absorpt_t_min 0.896
_olex2_refinement_description
;
1. Fixed Uiso
 At 1.2 times of:
  All C(H) groups, All C(H,H) groups
 At 1.5 times of:
  All C(H,H,H) groups
2. Restrained distances
 C20-C19 \\sim C20A-C19
 with sigma of 0.02
 C22-C19 \\sim C22A-C19
 with sigma of 0.02
 C21-C19 \\sim C21A-C19
 with sigma of 0.02
3. Uiso/Uaniso restraints and constraints
C20 \\sim C22 \\sim C19 \\sim C21: within 2A with sigma of 0.004 and sigma for
terminal atoms of 0.008 within 2A
C20 \\sim C22 \\sim C21 \\sim C19 \\sim C20A \\sim C22A \\sim C21A: within 2A
with sigma of 0.004 and sigma for terminal atoms of 0.008 within 2A
4. Others
 Sof(C20A)=Sof(H20D)=Sof(H20E)=Sof(H20F)=Sof(C22A)=Sof(H22D)=Sof(H22E)=
 Sof(H22F)=Sof(C21A)=Sof(H21D)=Sof(H21E)=Sof(H21F)=1-FVAR(1)
 Sof(C20)=Sof(H20A)=Sof(H20B)=Sof(H20C)=Sof(C22)=Sof(H22A)=Sof(H22B)=Sof(H22C)=
 Sof(C21)=Sof(H21A)=Sof(H21B)=Sof(H21C)=FVAR(1)
5.a Secondary CH2 refined with riding coordinates:
 C7(H7A,H7B), C6(H6A,H6B), C53(H53A,H53B)
5.b Aromatic/amide H refined with riding coordinates:
 C36(H36), C48(H48), C2(H2), C4(H4), C24(H24), C39(H39), C44(H44), C3(H3),
 C49(H49), C37(H37), C25(H25), C40(H40), C45(H45), C43(H43), C33(H33), C38(H38),
  C50(H50), C32(H32), C34(H34), C30(H30), C31(H31), C52(H52), C51(H51),
 C46(H46), C42(H42), C26(H26), C28(H28), C27(H27)
5.c Idealised Me refined as rotating group:
 C16(H16A,H16B,H16C), C13(H13A,H13B,H13C), C20(H20A,H20B,H20C), C12(H12A,H12B,
 H12C), C17(H17A,H17B,H17C), C14(H14A,H14B,H14C), C22(H22A,H22B,H22C), C18(H18A,
 H18B,H18C), C21(H21A,H21B,H21C), C20A(H20D,H20E,H20F), C22A(H22D,H22E,H22F),
 C21A(H21D,H21E,H21F)
;
_smtbx_masks_void_probe_radius 1.2
_smtbx_masks_void_truncation_radius 1.2
_olex2_submission_special_instructions 'No special instructions were received'

loop_
_space_group_symop_operation_xyz
'x, y, z'
'-x+1/2, y+1/2, -z+1/2'
'-x, -y, -z'
'x-1/2, -y-1/2, z-1/2'

loop_
_atom_site_label
_atom_site_type_symbol
_atom_site_fract_x
_atom_site_fract_y
_atom_site_fract_z
_atom_site_U_iso_or_equiv
_atom_site_adp_type
_atom_site_occupancy
_atom_site_site_symmetry_order
_atom_site_calc_flag
_atom_site_refinement_flags_posn
_atom_site_refinement_flags_adp
_atom_site_refinement_flags_occupancy
_atom_site_disorder_assembly
_atom_site_disorder_group
Fe1 Fe 0.65336(3) 0.76334(2) 0.39983(2) 0.01784(11) Uani 1 1 d . . . . .
Cl4 Cl 0.63561(7) 0.31481(5) 0.37383(3) 0.0377(2) Uani 1 1 d . . . . .
Cl3 Cl 0.20006(6) 0.92573(5) 0.32540(3) 0.03263(18) Uani 1 1 d . . . . .
P2 P 0.55083(6) 0.84148(4) 0.34026(3) 0.02140(16) Uani 1 1 d . . . . .
P1 P 0.80204(6) 0.62259(4) 0.46973(3) 0.02052(16) Uani 1 1 d . . . . .
N1 N 0.70620(18) 0.68210(14) 0.46075(9) 0.0215(5) Uani 1 1 d . . . . .
N4 N 0.8467(2) 0.80259(15) 0.36375(10) 0.0272(6) Uani 1 1 d . . . . .
N2 N 0.53126(18) 0.75554(13) 0.43240(10) 0.0211(5) Uani 1 1 d . . . . .
C36 C 0.7646(2) 0.50626(18) 0.38846(13) 0.0292(7) Uani 1 1 d . . . . .
H36 H 0.721765 0.482215 0.408844 0.035 Uiso 1 1 calc R U . . .
C23 C 0.9273(2) 0.66782(17) 0.49766(11) 0.0221(6) Uani 1 1 d . . . . .
C48 C 0.6571(3) 0.9796(2) 0.34857(17) 0.0452(9) Uani 1 1 d . . . . .
H48 H 0.712170 0.947684 0.343447 0.054 Uiso 1 1 calc R U . . .
C8 C 0.6973(2) 0.84608(17) 0.45001(11) 0.0218(6) Uani 1 1 d . . . . .
C10 C 0.5993(2) 0.68271(17) 0.34871(12) 0.0239(6) Uani 1 1 d . . . . .
N3 N 0.7223(2) 0.89582(15) 0.48127(10) 0.0278(6) Uani 1 1 d . . . . .
N5 N 0.5569(2) 0.63730(16) 0.31696(12) 0.0368(7) Uani 1 1 d . . . . .
C1 C 0.5511(2) 0.72787(16) 0.48432(12) 0.0240(6) Uani 1 1 d . . . . .
C2 C 0.4758(3) 0.7295(2) 0.51415(14) 0.0346(7) Uani 1 1 d . . . . .
H2 H 0.490476 0.710119 0.550841 0.042 Uiso 1 1 calc R U . . .
C41 C 0.5375(2) 0.83208(18) 0.26646(12) 0.0260(6) Uani 1 1 d . . . . .
C15 C 0.9385(2) 0.83654(19) 0.35005(13) 0.0306(7) Uani 1 1 d . . . . .
C4 C 0.3586(2) 0.7875(2) 0.43528(14) 0.0335(7) Uani 1 1 d . . . . .
H4 H 0.292077 0.807830 0.417752 0.040 Uiso 1 1 calc R U . . .
C47 C 0.5635(3) 0.94626(18) 0.35048(12) 0.0291(7) Uani 1 1 d . . . . .
C35 C 0.8138(2) 0.57679(17) 0.40631(12) 0.0234(6) Uani 1 1 d . . . . .
C24 C 0.9293(2) 0.74643(18) 0.51189(12) 0.0264(6) Uani 1 1 d . . . . .
H24 H 0.865997 0.774294 0.507254 0.032 Uiso 1 1 calc R U . . .
C39 C 0.8861(3) 0.5771(2) 0.32662(14) 0.0351(7) Uani 1 1 d . . . . .
H39 H 0.925920 0.601950 0.304932 0.042 Uiso 1 1 calc R U . . .
C7 C 0.4230(2) 0.81265(18) 0.34944(12) 0.0258(6) Uani 1 1 d . . . . .
H7A H 0.374869 0.857460 0.342137 0.031 Uiso 1 1 calc R U . . .
H7B H 0.393359 0.770601 0.323239 0.031 Uiso 1 1 calc R U . . .
C44 C 0.5151(3) 0.8232(2) 0.15327(14) 0.0456(9) Uani 1 1 d . . . . .
H44 H 0.507143 0.820513 0.114521 0.055 Uiso 1 1 calc R U . . .
C6 C 0.6601(2) 0.69961(18) 0.50719(12) 0.0253(6) Uani 1 1 d . . . . .
H6A H 0.701561 0.739975 0.531121 0.030 Uiso 1 1 calc R U . . .
H6B H 0.659726 0.652314 0.529651 0.030 Uiso 1 1 calc R U . . .
C3 C 0.3794(3) 0.7598(2) 0.48931(16) 0.0400(8) Uani 1 1 d . . . . .
H3 H 0.327021 0.761815 0.509058 0.048 Uiso 1 1 calc R U . . .
C49 C 0.6711(4) 1.0595(2) 0.3541(2) 0.0588(12) Uani 1 1 d . . . . .
H49 H 0.735901 1.081744 0.352849 0.071 Uiso 1 1 calc R U . . .
C37 C 0.7788(3) 0.47151(19) 0.34073(14) 0.0357(8) Uani 1 1 d . . . . .
H37 H 0.746966 0.422860 0.329201 0.043 Uiso 1 1 calc R U . . .
C29 C 0.7845(2) 0.54542(17) 0.51614(13) 0.0267(6) Uani 1 1 d . . . . .
C5 C 0.4366(2) 0.78496(17) 0.40764(12) 0.0246(6) Uani 1 1 d . . . . .
C25 C 1.0237(3) 0.78413(19) 0.53284(14) 0.0322(7) Uani 1 1 d . . . . .
H25 H 1.024424 0.837734 0.541962 0.039 Uiso 1 1 calc R U . . .
C40 C 0.8754(2) 0.61147(18) 0.37544(13) 0.0289(7) Uani 1 1 d . . . . .
H40 H 0.910319 0.658813 0.387670 0.035 Uiso 1 1 calc R U . . .
C45 C 0.4352(3) 0.8521(3) 0.17356(14) 0.0466(9) Uani 1 1 d . . . . .
H45 H 0.372362 0.868222 0.148706 0.056 Uiso 1 1 calc R U . . .
C43 C 0.6069(3) 0.7979(2) 0.18886(14) 0.0400(8) Uani 1 1 d . . . . .
H43 H 0.661774 0.778255 0.174712 0.048 Uiso 1 1 calc R U . . .
C33 C 0.6684(3) 0.4498(2) 0.53868(17) 0.0458(9) Uani 1 1 d . . . . .
H33 H 0.602342 0.425263 0.530901 0.055 Uiso 1 1 calc R U . . .
C38 C 0.8384(3) 0.5067(2) 0.31001(14) 0.0367(8) Uani 1 1 d . . . . .
H38 H 0.846784 0.482626 0.277265 0.044 Uiso 1 1 calc R U . . .
C50 C 0.5925(4) 1.1065(2) 0.36133(19) 0.0621(13) Uani 1 1 d . . . . .
H50 H 0.602522 1.161022 0.365311 0.074 Uiso 1 1 calc R U . . .
C32 C 0.7468(3) 0.4262(2) 0.58368(17) 0.0485(10) Uani 1 1 d . . . . .
H32 H 0.734136 0.385313 0.606618 0.058 Uiso 1 1 calc R U . . .
C34 C 0.6873(3) 0.50937(19) 0.50523(14) 0.0338(7) Uani 1 1 d . . . . .
H34 H 0.633703 0.525849 0.474600 0.041 Uiso 1 1 calc R U . . .
C16 C 0.9568(3) 0.9152(2) 0.37950(19) 0.0517(10) Uani 1 1 d . . . . .
H16A H 0.898519 0.950012 0.363895 0.077 Uiso 1 1 calc R U . . .
H16B H 1.021303 0.938166 0.374477 0.077 Uiso 1 1 calc R U . . .
H16C H 0.962434 0.907887 0.418967 0.077 Uiso 1 1 calc R U . . .
C13 C 0.7935(4) 0.9153(3) 0.57828(16) 0.0695(15) Uani 1 1 d . . . . .
H13A H 0.746577 0.874755 0.585233 0.104 Uiso 1 1 calc R U . . .
H13B H 0.806119 0.953319 0.608349 0.104 Uiso 1 1 calc R U . . .
H13C H 0.859545 0.891686 0.576262 0.104 Uiso 1 1 calc R U . . .
C20 C 0.4763(6) 0.5103(3) 0.3048(3) 0.0646(19) Uani 0.806(12) 1 d D U P A 1
H20A H 0.543858 0.487316 0.322423 0.097 Uiso 0.806(12) 1 calc R U P A 1
H20B H 0.435769 0.473756 0.277865 0.097 Uiso 0.806(12) 1 calc R U P A 1
H20C H 0.438737 0.521757 0.333000 0.097 Uiso 0.806(12) 1 calc R U P A 1
C30 C 0.8621(3) 0.52157(19) 0.56170(13) 0.0316(7) Uani 1 1 d . . . . .
H30 H 0.928279 0.545947 0.569927 0.038 Uiso 1 1 calc R U . . .
C12 C 0.8197(4) 1.0133(3) 0.5093(2) 0.0755(15) Uani 1 1 d . . . . .
H12A H 0.883556 0.986366 0.507170 0.113 Uiso 1 1 calc R U . . .
H12B H 0.836511 1.053928 0.537567 0.113 Uiso 1 1 calc R U . . .
H12C H 0.787290 1.036763 0.473498 0.113 Uiso 1 1 calc R U . . .
C17 C 1.0315(3) 0.7837(2) 0.37272(18) 0.0459(9) Uani 1 1 d . . . . .
H17A H 1.038554 0.774631 0.412142 0.069 Uiso 1 1 calc R U . . .
H17B H 1.094718 0.808496 0.367545 0.069 Uiso 1 1 calc R U . . .
H17C H 1.020974 0.733967 0.353016 0.069 Uiso 1 1 calc R U . . .
C31 C 0.8419(3) 0.4615(2) 0.59522(15) 0.0439(9) Uani 1 1 d . . . . .
H31 H 0.894702 0.445099 0.626239 0.053 Uiso 1 1 calc R U . . .
C14 C 0.6429(4) 0.9949(3) 0.5244(2) 0.0684(14) Uani 1 1 d . . . . .
H14A H 0.611965 1.016021 0.487650 0.103 Uiso 1 1 calc R U . . .
H14B H 0.655703 1.037130 0.551538 0.103 Uiso 1 1 calc R U . . .
H14C H 0.595304 0.957028 0.534105 0.103 Uiso 1 1 calc R U . . .
C52 C 0.4823(3) 0.9937(2) 0.35703(17) 0.0477(9) Uani 1 1 d . . . . .
H52 H 0.416918 0.971940 0.357566 0.057 Uiso 1 1 calc R U . . .
C22 C 0.3929(5) 0.6284(5) 0.2491(4) 0.076(2) Uani 0.806(12) 1 d D U P A 1
H22A H 0.355195 0.640124 0.277102 0.114 Uiso 0.806(12) 1 calc R U P A 1
H22B H 0.349470 0.595958 0.220151 0.114 Uiso 0.806(12) 1 calc R U P A 1
H22C H 0.409747 0.676987 0.232803 0.114 Uiso 0.806(12) 1 calc R U P A 1
C51 C 0.4988(4) 1.0736(2) 0.3628(2) 0.0658(13) Uani 1 1 d . . . . .
H51 H 0.444183 1.106165 0.367772 0.079 Uiso 1 1 calc R U . . .
C9 C 0.7722(2) 0.78267(16) 0.37571(11) 0.0211(6) Uani 1 1 d . . . . .
C46 C 0.4462(3) 0.8578(2) 0.23012(13) 0.0365(8) Uani 1 1 d . . . . .
H46 H 0.391841 0.879183 0.243949 0.044 Uiso 1 1 calc R U . . .
C42 C 0.6174(3) 0.80182(19) 0.24576(13) 0.0319(7) Uani 1 1 d . . . . .
H42 H 0.679374 0.783767 0.270474 0.038 Uiso 1 1 calc R U . . .
C18 C 0.9156(3) 0.8463(3) 0.28806(15) 0.0483(10) Uani 1 1 d . . . . .
H18A H 0.905441 0.795097 0.270365 0.072 Uiso 1 1 calc R U . . .
H18B H 0.974112 0.872579 0.278509 0.072 Uiso 1 1 calc R U . . .
H18C H 0.852516 0.877434 0.275178 0.072 Uiso 1 1 calc R U . . .
C26 C 1.1160(3) 0.7441(2) 0.54041(14) 0.0339(7) Uani 1 1 d . . . . .
H26 H 1.179962 0.769906 0.555481 0.041 Uiso 1 1 calc R U . . .
C11 C 0.7448(3) 0.9552(2) 0.52451(14) 0.0359(8) Uani 1 1 d . . . . .
C21 C 0.5524(5) 0.5693(5) 0.2321(3) 0.0689(18) Uani 0.806(12) 1 d D U P A 1
H21A H 0.567565 0.618461 0.216042 0.103 Uiso 0.806(12) 1 calc R U P A 1
H21B H 0.510367 0.536297 0.203000 0.103 Uiso 0.806(12) 1 calc R U P A 1
H21C H 0.617617 0.542658 0.249306 0.103 Uiso 0.806(12) 1 calc R U P A 1
C19 C 0.4925(3) 0.5854(2) 0.27565(18) 0.0569(11) Uani 1 1 d D U . . .
C28 C 1.0218(2) 0.62839(19) 0.50417(13) 0.0290(7) Uani 1 1 d . . . . .
H28 H 1.021878 0.575412 0.493549 0.035 Uiso 1 1 calc R U . . .
C27 C 1.1156(2) 0.6661(2) 0.52603(13) 0.0323(7) Uani 1 1 d . . . . .
H27 H 1.179273 0.638669 0.531111 0.039 Uiso 1 1 calc R U . . .
C20A C 0.526(3) 0.5036(10) 0.2872(12) 0.063(3) Uani 0.194(12) 1 d D U P A 2
H20D H 0.590331 0.494631 0.275875 0.095 Uiso 0.194(12) 1 calc R U P A 2
H20E H 0.471623 0.468731 0.266610 0.095 Uiso 0.194(12) 1 calc R U P A 2
H20F H 0.537816 0.493315 0.326835 0.095 Uiso 0.194(12) 1 calc R U P A 2
C22A C 0.3808(14) 0.6079(19) 0.2723(15) 0.065(4) Uani 0.194(12) 1 d D U P A 2
H22D H 0.369985 0.662495 0.261255 0.098 Uiso 0.194(12) 1 calc R U P A 2
H22E H 0.366379 0.600761 0.308550 0.098 Uiso 0.194(12) 1 calc R U P A 2
H22F H 0.333976 0.575061 0.245089 0.098 Uiso 0.194(12) 1 calc R U P A 2
C21A C 0.533(2) 0.5989(18) 0.2237(9) 0.067(3) Uani 0.194(12) 1 d D U P A 2
H21D H 0.501887 0.646582 0.205241 0.101 Uiso 0.194(12) 1 calc R U P A 2
H21E H 0.512892 0.554749 0.198504 0.101 Uiso 0.194(12) 1 calc R U P A 2
H21F H 0.608389 0.603841 0.234357 0.101 Uiso 0.194(12) 1 calc R U P A 2
Cl1 Cl 0.18209(11) 0.76708(12) 0.16692(7) 0.0995(5) Uani 1 1 d . . . . .
Cl2 Cl 0.12573(14) 0.69361(11) 0.25907(7) 0.1013(5) Uani 1 1 d . . . . .
C53 C 0.1111(4) 0.7802(4) 0.2178(2) 0.0756(15) Uani 1 1 d . . . . .
H53A H 0.036820 0.789382 0.199885 0.091 Uiso 1 1 calc R U . . .
H53B H 0.138249 0.825675 0.241223 0.091 Uiso 1 1 calc R U . . .

loop_
_atom_site_aniso_label
_atom_site_aniso_U_11
_atom_site_aniso_U_22
_atom_site_aniso_U_33
_atom_site_aniso_U_23
_atom_site_aniso_U_13
_atom_site_aniso_U_12
Fe1 0.0188(2) 0.0188(2) 0.01512(19) -0.00194(15) 0.00273(15) 0.00131(15)
Cl4 0.0358(4) 0.0395(5) 0.0366(4) 0.0074(3) 0.0069(3) -0.0083(3)
Cl3 0.0241(4) 0.0321(4) 0.0386(4) 0.0001(3) 0.0020(3) 0.0054(3)
P2 0.0228(4) 0.0215(4) 0.0185(3) 0.0000(3) 0.0025(3) 0.0035(3)
P1 0.0219(4) 0.0192(4) 0.0196(3) 0.0012(3) 0.0037(3) 0.0016(3)
N1 0.0244(12) 0.0214(12) 0.0188(12) -0.0001(9) 0.0059(10) 0.0025(10)
N4 0.0253(13) 0.0308(14) 0.0240(13) 0.0033(11) 0.0033(10) -0.0005(11)
N2 0.0204(12) 0.0212(12) 0.0223(12) -0.0026(9) 0.0066(10) 0.0013(9)
C36 0.0312(16) 0.0269(16) 0.0275(16) -0.0006(13) 0.0037(13) 0.0013(13)
C23 0.0210(14) 0.0268(15) 0.0180(13) 0.0015(11) 0.0038(11) 0.0004(11)
C48 0.043(2) 0.0304(18) 0.058(2) 0.0039(17) 0.0039(18) -0.0017(15)
C8 0.0186(13) 0.0254(15) 0.0204(14) 0.0014(12) 0.0032(11) 0.0025(11)
C10 0.0232(14) 0.0241(15) 0.0236(14) 0.0003(12) 0.0044(12) 0.0074(12)
N3 0.0291(13) 0.0260(13) 0.0258(13) -0.0077(11) 0.0022(11) 0.0011(11)
N5 0.0367(16) 0.0303(15) 0.0349(15) -0.0144(13) -0.0068(12) 0.0086(12)
C1 0.0289(15) 0.0209(14) 0.0233(14) -0.0010(11) 0.0084(12) -0.0004(12)
C2 0.0336(18) 0.044(2) 0.0294(17) 0.0025(14) 0.0150(14) 0.0017(15)
C41 0.0290(16) 0.0286(16) 0.0175(14) 0.0014(12) 0.0004(12) 0.0006(12)
C15 0.0225(15) 0.0385(18) 0.0317(17) 0.0071(14) 0.0086(13) -0.0039(13)
C4 0.0240(16) 0.0398(18) 0.0381(18) -0.0024(15) 0.0101(14) 0.0050(14)
C47 0.0373(17) 0.0227(15) 0.0235(15) 0.0011(12) 0.0004(13) 0.0025(13)
C35 0.0230(14) 0.0221(14) 0.0228(14) 0.0000(11) 0.0015(11) 0.0050(11)
C24 0.0237(15) 0.0273(15) 0.0256(15) 0.0002(12) 0.0015(12) 0.0024(12)
C39 0.0397(19) 0.0385(19) 0.0296(17) -0.0028(14) 0.0131(14) 0.0011(15)
C7 0.0213(14) 0.0267(15) 0.0277(15) -0.0016(12) 0.0032(12) 0.0040(12)
C44 0.053(2) 0.063(3) 0.0172(16) 0.0024(16) 0.0023(15) -0.0068(19)
C6 0.0290(16) 0.0272(15) 0.0200(14) 0.0004(12) 0.0069(12) 0.0014(12)
C3 0.0320(18) 0.051(2) 0.044(2) -0.0001(17) 0.0225(16) 0.0026(16)
C49 0.060(3) 0.038(2) 0.068(3) 0.008(2) -0.003(2) -0.013(2)
C37 0.0422(19) 0.0268(16) 0.0360(18) -0.0089(14) 0.0057(15) -0.0021(14)
C29 0.0337(16) 0.0200(14) 0.0281(16) 0.0030(12) 0.0110(13) 0.0044(12)
C5 0.0235(15) 0.0223(14) 0.0272(15) -0.0040(12) 0.0050(12) 0.0016(11)
C25 0.0329(17) 0.0275(16) 0.0335(17) -0.0026(13) 0.0035(14) -0.0041(13)
C40 0.0308(16) 0.0260(16) 0.0302(16) -0.0020(13) 0.0083(13) -0.0005(13)
C45 0.039(2) 0.071(3) 0.0228(17) 0.0108(17) -0.0046(15) -0.0002(19)
C43 0.048(2) 0.049(2) 0.0244(17) -0.0040(15) 0.0109(15) 0.0025(17)
C33 0.050(2) 0.0335(19) 0.058(2) 0.0029(17) 0.0221(19) -0.0095(16)
C38 0.043(2) 0.0392(19) 0.0277(17) -0.0081(14) 0.0080(14) 0.0055(15)
C50 0.095(4) 0.0230(19) 0.058(3) 0.0023(18) -0.001(2) -0.001(2)
C32 0.067(3) 0.0334(19) 0.053(2) 0.0173(17) 0.030(2) 0.0052(18)
C34 0.0339(18) 0.0298(17) 0.0384(18) 0.0028(14) 0.0103(14) -0.0014(14)
C16 0.040(2) 0.050(2) 0.068(3) -0.009(2) 0.0198(19) -0.0164(18)
C13 0.108(4) 0.055(3) 0.029(2) -0.0183(19) -0.012(2) 0.023(3)
C20 0.054(3) 0.044(3) 0.078(4) -0.028(3) -0.017(3) 0.001(2)
C30 0.0359(17) 0.0308(17) 0.0293(16) 0.0038(13) 0.0105(14) 0.0072(14)
C12 0.083(4) 0.062(3) 0.076(3) -0.030(3) 0.010(3) -0.038(3)
C17 0.0291(18) 0.052(2) 0.058(2) 0.0221(19) 0.0144(17) 0.0029(16)
C31 0.056(2) 0.042(2) 0.0360(19) 0.0158(16) 0.0149(17) 0.0141(18)
C14 0.059(3) 0.071(3) 0.069(3) -0.039(3) 0.004(2) 0.021(2)
C52 0.058(2) 0.0298(19) 0.060(2) -0.0012(17) 0.022(2) 0.0085(17)
C22 0.062(3) 0.058(4) 0.078(4) -0.033(3) -0.040(3) 0.019(3)
C51 0.079(3) 0.030(2) 0.091(4) -0.004(2) 0.025(3) 0.014(2)
C9 0.0217(14) 0.0232(14) 0.0170(13) 0.0022(11) 0.0022(11) 0.0022(11)
C46 0.0299(17) 0.052(2) 0.0258(16) 0.0095(15) 0.0042(13) 0.0047(15)
C42 0.0349(17) 0.0365(18) 0.0220(15) 0.0003(13) 0.0027(13) 0.0034(14)
C18 0.040(2) 0.070(3) 0.036(2) 0.0113(18) 0.0128(16) -0.0091(19)
C26 0.0252(16) 0.046(2) 0.0291(17) -0.0028(14) 0.0046(13) -0.0072(14)
C11 0.0373(18) 0.0318(17) 0.0331(17) -0.0177(14) -0.0014(14) 0.0020(14)
C21 0.081(4) 0.050(3) 0.058(3) -0.032(3) -0.016(3) 0.026(3)
C19 0.052(2) 0.0402(19) 0.058(2) -0.0298(17) -0.0238(18) 0.0127(17)
C28 0.0281(16) 0.0309(16) 0.0289(16) 0.0004(13) 0.0086(13) 0.0042(13)
C27 0.0238(15) 0.0417(19) 0.0306(17) 0.0017(14) 0.0055(13) 0.0065(14)
C20A 0.061(5) 0.044(5) 0.066(5) -0.030(5) -0.018(5) 0.011(5)
C22A 0.053(5) 0.049(6) 0.069(6) -0.034(6) -0.030(6) 0.016(5)
C21A 0.073(6) 0.051(6) 0.060(6) -0.034(6) -0.017(5) 0.019(6)
Cl1 0.0556(8) 0.1514(16) 0.0955(11) -0.0092(11) 0.0266(7) -0.0067(9)
Cl2 0.1005(12) 0.1131(13) 0.0911(11) -0.0106(10) 0.0255(9) 0.0300(10)
C53 0.052(3) 0.103(4) 0.069(3) -0.017(3) 0.010(2) 0.009(3)

loop_
_atom_type_symbol
_atom_type_description
_atom_type_scat_dispersion_real
_atom_type_scat_dispersion_imag
_atom_type_scat_source
C C 0.0033 0.0016 'International Tables Vol C Tables 4.2.6.8 and 6.1.1.4'
H H 0.0000 0.0000 'International Tables Vol C Tables 4.2.6.8 and 6.1.1.4'
Cl Cl 0.1484 0.1585 'International Tables Vol C Tables 4.2.6.8 and 6.1.1.4'
Fe Fe 0.3463 0.8444 'International Tables Vol C Tables 4.2.6.8 and 6.1.1.4'
N N 0.0061 0.0033 'International Tables Vol C Tables 4.2.6.8 and 6.1.1.4'
P P 0.1023 0.0942 'International Tables Vol C Tables 4.2.6.8 and 6.1.1.4'

loop_
_geom_angle_atom_site_label_1
_geom_angle_atom_site_label_2
_geom_angle_atom_site_label_3
_geom_angle
_geom_angle_site_symmetry_1
_geom_angle_site_symmetry_3
_geom_angle_publ_flag
N1 Fe1 P2 162.31(7) . . ?
N2 Fe1 P2 83.62(8) . . ?
N2 Fe1 N1 79.25(10) . . ?
C8 Fe1 P2 91.46(9) . . ?
C8 Fe1 N1 91.62(11) . . ?
C8 Fe1 N2 85.81(11) . . ?
C8 Fe1 C10 175.91(12) . . ?
C10 Fe1 P2 85.69(9) . . ?
C10 Fe1 N1 90.22(11) . . ?
C10 Fe1 N2 90.95(11) . . ?
C9 Fe1 P2 95.92(9) . . ?
C9 Fe1 N1 101.66(11) . . ?
C9 Fe1 N2 172.03(11) . . ?
C9 Fe1 C8 86.25(12) . . ?
C9 Fe1 C10 96.96(13) . . ?
C41 P2 Fe1 121.22(10) . . ?
C41 P2 C47 102.28(14) . . ?
C41 P2 C7 104.20(14) . . ?
C47 P2 Fe1 119.22(10) . . ?
C47 P2 C7 107.78(15) . . ?
C7 P2 Fe1 100.65(10) . . ?
N1 P1 C23 113.59(13) . . ?
N1 P1 C35 113.21(13) . . ?
N1 P1 C29 109.34(14) . . ?
C23 P1 C35 104.58(13) . . ?
C23 P1 C29 108.67(14) . . ?
C35 P1 C29 107.13(14) . . ?
P1 N1 Fe1 130.43(14) . . ?
C6 N1 Fe1 108.23(17) . . ?
C6 N1 P1 119.46(19) . . ?
C9 N4 C15 173.8(3) . . ?
C1 N2 Fe1 115.78(19) . . ?
C1 N2 C5 120.6(3) . . ?
C5 N2 Fe1 123.1(2) . . ?
C35 C36 H36 120.2 . . ?
C37 C36 H36 120.2 . . ?
C37 C36 C35 119.7(3) . . ?
C24 C23 P1 118.1(2) . . ?
C24 C23 C28 118.7(3) . . ?
C28 C23 P1 123.2(2) . . ?
C47 C48 H48 119.8 . . ?
C47 C48 C49 120.5(4) . . ?
C49 C48 H48 119.8 . . ?
N3 C8 Fe1 178.3(3) . . ?
N5 C10 Fe1 173.1(3) . . ?
C8 N3 C11 173.0(3) . . ?
C10 N5 C19 173.5(3) . . ?
N2 C1 C2 121.1(3) . . ?
N2 C1 C6 114.9(3) . . ?
C2 C1 C6 123.9(3) . . ?
C1 C2 H2 120.7 . . ?
C3 C2 C1 118.6(3) . . ?
C3 C2 H2 120.7 . . ?
C46 C41 P2 118.8(2) . . ?
C42 C41 P2 121.4(2) . . ?
C42 C41 C46 119.8(3) . . ?
N4 C15 C16 106.3(3) . . ?
N4 C15 C17 108.6(3) . . ?
N4 C15 C18 108.5(3) . . ?
C17 C15 C16 109.4(3) . . ?
C18 C15 C16 111.2(3) . . ?
C18 C15 C17 112.5(3) . . ?
C3 C4 H4 120.6 . . ?
C5 C4 H4 120.6 . . ?
C5 C4 C3 118.8(3) . . ?
C48 C47 P2 117.3(3) . . ?
C48 C47 C52 119.4(3) . . ?
C52 C47 P2 123.2(3) . . ?
C36 C35 P1 121.4(2) . . ?
C40 C35 P1 119.4(2) . . ?
C40 C35 C36 119.2(3) . . ?
C23 C24 H24 119.8 . . ?
C25 C24 C23 120.3(3) . . ?
C25 C24 H24 119.8 . . ?
C40 C39 H39 120.2 . . ?
C38 C39 H39 120.2 . . ?
C38 C39 C40 119.7(3) . . ?
P2 C7 H7A 110.0 . . ?
P2 C7 H7B 110.0 . . ?
H7A C7 H7B 108.4 . . ?
C5 C7 P2 108.5(2) . . ?
C5 C7 H7A 110.0 . . ?
C5 C7 H7B 110.0 . . ?
C45 C44 H44 119.6 . . ?
C45 C44 C43 120.7(3) . . ?
C43 C44 H44 119.6 . . ?
N1 C6 C1 108.6(2) . . ?
N1 C6 H6A 110.0 . . ?
N1 C6 H6B 110.0 . . ?
C1 C6 H6A 110.0 . . ?
C1 C6 H6B 110.0 . . ?
H6A C6 H6B 108.4 . . ?
C2 C3 C4 120.1(3) . . ?
C2 C3 H3 119.9 . . ?
C4 C3 H3 119.9 . . ?
C48 C49 H49 119.7 . . ?
C50 C49 C48 120.6(4) . . ?
C50 C49 H49 119.7 . . ?
C36 C37 H37 119.6 . . ?
C38 C37 C36 120.8(3) . . ?
C38 C37 H37 119.6 . . ?
C34 C29 P1 117.4(2) . . ?
C30 C29 P1 123.4(3) . . ?
C30 C29 C34 119.2(3) . . ?
N2 C5 C4 120.7(3) . . ?
N2 C5 C7 115.8(3) . . ?
C4 C5 C7 123.5(3) . . ?
C24 C25 H25 119.8 . . ?
C26 C25 C24 120.4(3) . . ?
C26 C25 H25 119.8 . . ?
C35 C40 C39 120.4(3) . . ?
C35 C40 H40 119.8 . . ?
C39 C40 H40 119.8 . . ?
C44 C45 H45 119.8 . . ?
C44 C45 C46 120.4(3) . . ?
C46 C45 H45 119.8 . . ?
C44 C43 H43 120.4 . . ?
C44 C43 C42 119.1(3) . . ?
C42 C43 H43 120.4 . . ?
C32 C33 H33 120.2 . . ?
C34 C33 H33 120.2 . . ?
C34 C33 C32 119.5(4) . . ?
C39 C38 H38 119.9 . . ?
C37 C38 C39 120.2(3) . . ?
C37 C38 H38 119.9 . . ?
C49 C50 H50 120.4 . . ?
C49 C50 C51 119.2(4) . . ?
C51 C50 H50 120.4 . . ?
C33 C32 H32 119.7 . . ?
C31 C32 C33 120.5(3) . . ?
C31 C32 H32 119.7 . . ?
C29 C34 H34 119.7 . . ?
C33 C34 C29 120.6(3) . . ?
C33 C34 H34 119.7 . . ?
C15 C16 H16A 109.5 . . ?
C15 C16 H16B 109.5 . . ?
C15 C16 H16C 109.5 . . ?
H16A C16 H16B 109.5 . . ?
H16A C16 H16C 109.5 . . ?
H16B C16 H16C 109.5 . . ?
H13A C13 H13B 109.5 . . ?
H13A C13 H13C 109.5 . . ?
H13B C13 H13C 109.5 . . ?
C11 C13 H13A 109.5 . . ?
C11 C13 H13B 109.5 . . ?
C11 C13 H13C 109.5 . . ?
H20A C20 H20B 109.5 . . ?
H20A C20 H20C 109.5 . . ?
H20B C20 H20C 109.5 . . ?
C19 C20 H20A 109.5 . . ?
C19 C20 H20B 109.5 . . ?
C19 C20 H20C 109.5 . . ?
C29 C30 H30 120.2 . . ?
C29 C30 C31 119.6(3) . . ?
C31 C30 H30 120.2 . . ?
H12A C12 H12B 109.5 . . ?
H12A C12 H12C 109.5 . . ?
H12B C12 H12C 109.5 . . ?
C11 C12 H12A 109.5 . . ?
C11 C12 H12B 109.5 . . ?
C11 C12 H12C 109.5 . . ?
C15 C17 H17A 109.5 . . ?
C15 C17 H17B 109.5 . . ?
C15 C17 H17C 109.5 . . ?
H17A C17 H17B 109.5 . . ?
H17A C17 H17C 109.5 . . ?
H17B C17 H17C 109.5 . . ?
C32 C31 C30 120.5(3) . . ?
C32 C31 H31 119.7 . . ?
C30 C31 H31 119.7 . . ?
H14A C14 H14B 109.5 . . ?
H14A C14 H14C 109.5 . . ?
H14B C14 H14C 109.5 . . ?
C11 C14 H14A 109.5 . . ?
C11 C14 H14B 109.5 . . ?
C11 C14 H14C 109.5 . . ?
C47 C52 H52 120.6 . . ?
C51 C52 C47 118.9(4) . . ?
C51 C52 H52 120.6 . . ?
H22A C22 H22B 109.5 . . ?
H22A C22 H22C 109.5 . . ?
H22B C22 H22C 109.5 . . ?
C19 C22 H22A 109.5 . . ?
C19 C22 H22B 109.5 . . ?
C19 C22 H22C 109.5 . . ?
C50 C51 C52 121.5(4) . . ?
C50 C51 H51 119.3 . . ?
C52 C51 H51 119.3 . . ?
N4 C9 Fe1 172.3(3) . . ?
C41 C46 H46 120.2 . . ?
C45 C46 C41 119.6(3) . . ?
C45 C46 H46 120.2 . . ?
C41 C42 C43 120.4(3) . . ?
C41 C42 H42 119.8 . . ?
C43 C42 H42 119.8 . . ?
C15 C18 H18A 109.5 . . ?
C15 C18 H18B 109.5 . . ?
C15 C18 H18C 109.5 . . ?
H18A C18 H18B 109.5 . . ?
H18A C18 H18C 109.5 . . ?
H18B C18 H18C 109.5 . . ?
C25 C26 H26 119.9 . . ?
C25 C26 C27 120.1(3) . . ?
C27 C26 H26 119.9 . . ?
N3 C11 C13 107.7(3) . . ?
N3 C11 C12 107.4(3) . . ?
N3 C11 C14 107.2(3) . . ?
C13 C11 C12 111.1(4) . . ?
C13 C11 C14 113.0(4) . . ?
C14 C11 C12 110.1(4) . . ?
H21A C21 H21B 109.5 . . ?
H21A C21 H21C 109.5 . . ?
H21B C21 H21C 109.5 . . ?
C19 C21 H21A 109.5 . . ?
C19 C21 H21B 109.5 . . ?
C19 C21 H21C 109.5 . . ?
N5 C19 C20 107.8(4) . . ?
N5 C19 C22 107.6(4) . . ?
N5 C19 C21 107.3(4) . . ?
N5 C19 C20A 110.3(9) . . ?
N5 C19 C22A 105.8(11) . . ?
N5 C19 C21A 103.8(11) . . ?
C20 C19 C21 110.5(4) . . ?
C22 C19 C20 114.2(5) . . ?
C22 C19 C21 109.2(5) . . ?
C20A C19 C22A 119.7(18) . . ?
C20A C19 C21A 99.1(16) . . ?
C22A C19 C21A 117.1(17) . . ?
C23 C28 H28 119.7 . . ?
C27 C28 C23 120.6(3) . . ?
C27 C28 H28 119.7 . . ?
C26 C27 C28 119.9(3) . . ?
C26 C27 H27 120.1 . . ?
C28 C27 H27 120.1 . . ?
C19 C20A H20D 109.5 . . ?
C19 C20A H20E 109.5 . . ?
C19 C20A H20F 109.5 . . ?
H20D C20A H20E 109.5 . . ?
H20D C20A H20F 109.5 . . ?
H20E C20A H20F 109.5 . . ?
C19 C22A H22D 109.5 . . ?
C19 C22A H22E 109.5 . . ?
C19 C22A H22F 109.5 . . ?
H22D C22A H22E 109.5 . . ?
H22D C22A H22F 109.5 . . ?
H22E C22A H22F 109.5 . . ?
C19 C21A H21D 109.5 . . ?
C19 C21A H21E 109.5 . . ?
C19 C21A H21F 109.5 . . ?
H21D C21A H21E 109.5 . . ?
H21D C21A H21F 109.5 . . ?
H21E C21A H21F 109.5 . . ?
Cl1 C53 Cl2 107.8(3) . . ?
Cl1 C53 H53A 110.1 . . ?
Cl1 C53 H53B 110.1 . . ?
Cl2 C53 H53A 110.1 . . ?
Cl2 C53 H53B 110.1 . . ?
H53A C53 H53B 108.5 . . ?

loop_
_geom_bond_atom_site_label_1
_geom_bond_atom_site_label_2
_geom_bond_distance
_geom_bond_site_symmetry_2
_geom_bond_publ_flag
Fe1 P2 2.2074(9) . ?
Fe1 N1 2.058(2) . ?
Fe1 N2 1.996(2) . ?
Fe1 C8 1.892(3) . ?
Fe1 C10 1.903(3) . ?
Fe1 C9 1.857(3) . ?
P2 C41 1.818(3) . ?
P2 C47 1.824(3) . ?
P2 C7 1.839(3) . ?
P1 N1 1.606(2) . ?
P1 C23 1.812(3) . ?
P1 C35 1.814(3) . ?
P1 C29 1.818(3) . ?
N1 C6 1.475(4) . ?
N4 C15 1.470(4) . ?
N4 C9 1.156(4) . ?
N2 C1 1.346(4) . ?
N2 C5 1.354(4) . ?
C36 H36 0.9500 . ?
C36 C35 1.398(4) . ?
C36 C37 1.390(5) . ?
C23 C24 1.398(4) . ?
C23 C28 1.402(4) . ?
C48 H48 0.9500 . ?
C48 C47 1.381(5) . ?
C48 C49 1.391(6) . ?
C8 N3 1.151(4) . ?
C10 N5 1.156(4) . ?
N3 C11 1.464(4) . ?
N5 C19 1.469(4) . ?
C1 C2 1.391(4) . ?
C1 C6 1.500(4) . ?
C2 H2 0.9500 . ?
C2 C3 1.380(5) . ?
C41 C46 1.395(4) . ?
C41 C42 1.394(5) . ?
C15 C16 1.532(5) . ?
C15 C17 1.526(5) . ?
C15 C18 1.514(5) . ?
C4 H4 0.9500 . ?
C4 C3 1.395(5) . ?
C4 C5 1.385(4) . ?
C47 C52 1.396(5) . ?
C35 C40 1.393(4) . ?
C24 H24 0.9500 . ?
C24 C25 1.394(4) . ?
C39 H39 0.9500 . ?
C39 C40 1.396(4) . ?
C39 C38 1.382(5) . ?
C7 H7A 0.9900 . ?
C7 H7B 0.9900 . ?
C7 C5 1.500(4) . ?
C44 H44 0.9500 . ?
C44 C45 1.379(6) . ?
C44 C43 1.389(5) . ?
C6 H6A 0.9900 . ?
C6 H6B 0.9900 . ?
C3 H3 0.9500 . ?
C49 H49 0.9500 . ?
C49 C50 1.368(7) . ?
C37 H37 0.9500 . ?
C37 C38 1.375(5) . ?
C29 C34 1.397(5) . ?
C29 C30 1.394(4) . ?
C25 H25 0.9500 . ?
C25 C26 1.379(5) . ?
C40 H40 0.9500 . ?
C45 H45 0.9500 . ?
C45 C46 1.390(5) . ?
C43 H43 0.9500 . ?
C43 C42 1.397(5) . ?
C33 H33 0.9500 . ?
C33 C32 1.390(6) . ?
C33 C34 1.386(5) . ?
C38 H38 0.9500 . ?
C50 H50 0.9500 . ?
C50 C51 1.377(7) . ?
C32 H32 0.9500 . ?
C32 C31 1.367(6) . ?
C34 H34 0.9500 . ?
C16 H16A 0.9800 . ?
C16 H16B 0.9800 . ?
C16 H16C 0.9800 . ?
C13 H13A 0.9800 . ?
C13 H13B 0.9800 . ?
C13 H13C 0.9800 . ?
C13 C11 1.506(5) . ?
C20 H20A 0.9800 . ?
C20 H20B 0.9800 . ?
C20 H20C 0.9800 . ?
C20 C19 1.526(8) . ?
C30 H30 0.9500 . ?
C30 C31 1.399(5) . ?
C12 H12A 0.9800 . ?
C12 H12B 0.9800 . ?
C12 H12C 0.9800 . ?
C12 C11 1.524(6) . ?
C17 H17A 0.9800 . ?
C17 H17B 0.9800 . ?
C17 H17C 0.9800 . ?
C31 H31 0.9500 . ?
C14 H14A 0.9800 . ?
C14 H14B 0.9800 . ?
C14 H14C 0.9800 . ?
C14 C11 1.517(5) . ?
C52 H52 0.9500 . ?
C52 C51 1.395(6) . ?
C22 H22A 0.9800 . ?
C22 H22B 0.9800 . ?
C22 H22C 0.9800 . ?
C22 C19 1.518(6) . ?
C51 H51 0.9500 . ?
C46 H46 0.9500 . ?
C42 H42 0.9500 . ?
C18 H18A 0.9800 . ?
C18 H18B 0.9800 . ?
C18 H18C 0.9800 . ?
C26 H26 0.9500 . ?
C26 C27 1.389(5) . ?
C21 H21A 0.9800 . ?
C21 H21B 0.9800 . ?
C21 H21C 0.9800 . ?
C21 C19 1.528(8) . ?
C19 C20A 1.483(16) . ?
C19 C22A 1.517(17) . ?
C19 C21A 1.541(18) . ?
C28 H28 0.9500 . ?
C28 C27 1.391(5) . ?
C27 H27 0.9500 . ?
C20A H20D 0.9800 . ?
C20A H20E 0.9800 . ?
C20A H20F 0.9800 . ?
C22A H22D 0.9800 . ?
C22A H22E 0.9800 . ?
C22A H22F 0.9800 . ?
C21A H21D 0.9800 . ?
C21A H21E 0.9800 . ?
C21A H21F 0.9800 . ?
Cl1 C53 1.779(5) . ?
Cl2 C53 1.796(6) . ?
C53 H53A 0.9900 . ?
C53 H53B 0.9900 . ?

loop_
_geom_torsion_atom_site_label_1
_geom_torsion_atom_site_label_2
_geom_torsion_atom_site_label_3
_geom_torsion_atom_site_label_4
_geom_torsion
_geom_torsion_site_symmetry_1
_geom_torsion_site_symmetry_2
_geom_torsion_site_symmetry_3
_geom_torsion_site_symmetry_4
_geom_torsion_publ_flag
Fe1 P2 C41 C46 154.1(2) . . . . ?
Fe1 P2 C41 C42 -27.7(3) . . . . ?
Fe1 P2 C47 C48 62.6(3) . . . . ?
Fe1 P2 C47 C52 -120.9(3) . . . . ?
Fe1 P2 C7 C5 29.4(2) . . . . ?
Fe1 N1 C6 C1 36.8(3) . . . . ?
Fe1 N2 C1 C2 171.2(2) . . . . ?
Fe1 N2 C1 C6 -6.0(3) . . . . ?
Fe1 N2 C5 C4 -171.0(2) . . . . ?
Fe1 N2 C5 C7 9.7(3) . . . . ?
P2 C41 C46 C45 179.1(3) . . . . ?
P2 C41 C42 C43 -177.6(3) . . . . ?
P2 C47 C52 C51 -177.9(3) . . . . ?
P2 C7 C5 N2 -26.9(3) . . . . ?
P2 C7 C5 C4 153.9(3) . . . . ?
P1 N1 C6 C1 -157.2(2) . . . . ?
P1 C23 C24 C25 -179.1(2) . . . . ?
P1 C23 C28 C27 -179.8(2) . . . . ?
P1 C35 C40 C39 179.7(2) . . . . ?
P1 C29 C34 C33 179.7(3) . . . . ?
P1 C29 C30 C31 -179.9(3) . . . . ?
N1 P1 C23 C24 4.0(3) . . . . ?
N1 P1 C23 C28 -174.1(2) . . . . ?
N1 P1 C35 C36 -90.9(3) . . . . ?
N1 P1 C35 C40 90.8(3) . . . . ?
N1 P1 C29 C34 48.1(3) . . . . ?
N1 P1 C29 C30 -131.2(3) . . . . ?
N2 C1 C2 C3 0.3(5) . . . . ?
N2 C1 C6 N1 -21.1(3) . . . . ?
C36 C35 C40 C39 1.4(5) . . . . ?
C36 C37 C38 C39 0.7(5) . . . . ?
C23 P1 N1 Fe1 77.1(2) . . . . ?
C23 P1 N1 C6 -85.3(2) . . . . ?
C23 P1 C35 C36 144.9(2) . . . . ?
C23 P1 C35 C40 -33.3(3) . . . . ?
C23 P1 C29 C34 172.6(2) . . . . ?
C23 P1 C29 C30 -6.7(3) . . . . ?
C23 C24 C25 C26 -0.8(5) . . . . ?
C23 C28 C27 C26 -1.5(5) . . . . ?
C48 C47 C52 C51 -1.5(6) . . . . ?
C48 C49 C50 C51 -0.4(7) . . . . ?
C1 N2 C5 C4 0.3(4) . . . . ?
C1 N2 C5 C7 -178.9(3) . . . . ?
C1 C2 C3 C4 0.5(5) . . . . ?
C2 C1 C6 N1 161.7(3) . . . . ?
C41 P2 C47 C48 -74.2(3) . . . . ?
C41 P2 C47 C52 102.3(3) . . . . ?
C41 P2 C7 C5 155.7(2) . . . . ?
C47 P2 C41 C46 -70.2(3) . . . . ?
C47 P2 C41 C42 108.0(3) . . . . ?
C47 P2 C7 C5 -96.2(2) . . . . ?
C47 C48 C49 C50 -0.2(7) . . . . ?
C47 C52 C51 C50 0.9(7) . . . . ?
C35 P1 N1 Fe1 -42.0(2) . . . . ?
C35 P1 N1 C6 155.6(2) . . . . ?
C35 P1 C23 C24 127.9(2) . . . . ?
C35 P1 C23 C28 -50.2(3) . . . . ?
C35 P1 C29 C34 -74.9(3) . . . . ?
C35 P1 C29 C30 105.8(3) . . . . ?
C35 C36 C37 C38 -1.8(5) . . . . ?
C24 C23 C28 C27 2.1(4) . . . . ?
C24 C25 C26 C27 1.4(5) . . . . ?
C7 P2 C41 C46 42.0(3) . . . . ?
C7 P2 C41 C42 -139.8(3) . . . . ?
C7 P2 C47 C48 176.3(3) . . . . ?
C7 P2 C47 C52 -7.2(3) . . . . ?
C44 C45 C46 C41 -1.8(6) . . . . ?
C44 C43 C42 C41 -1.2(5) . . . . ?
C6 C1 C2 C3 177.4(3) . . . . ?
C3 C4 C5 N2 0.5(5) . . . . ?
C3 C4 C5 C7 179.6(3) . . . . ?
C49 C48 C47 P2 177.8(3) . . . . ?
C49 C48 C47 C52 1.2(6) . . . . ?
C49 C50 C51 C52 0.0(8) . . . . ?
C37 C36 C35 P1 -177.5(2) . . . . ?
C37 C36 C35 C40 0.7(4) . . . . ?
C29 P1 N1 Fe1 -161.31(17) . . . . ?
C29 P1 N1 C6 36.3(3) . . . . ?
C29 P1 C23 C24 -117.9(2) . . . . ?
C29 P1 C23 C28 63.9(3) . . . . ?
C29 P1 C35 C36 29.7(3) . . . . ?
C29 P1 C35 C40 -148.6(2) . . . . ?
C29 C30 C31 C32 -0.1(5) . . . . ?
C5 N2 C1 C2 -0.7(4) . . . . ?
C5 N2 C1 C6 -178.0(3) . . . . ?
C5 C4 C3 C2 -0.9(5) . . . . ?
C25 C26 C27 C28 -0.3(5) . . . . ?
C40 C39 C38 C37 1.4(5) . . . . ?
C45 C44 C43 C42 0.3(6) . . . . ?
C43 C44 C45 C46 1.2(6) . . . . ?
C33 C32 C31 C30 -0.4(6) . . . . ?
C38 C39 C40 C35 -2.5(5) . . . . ?
C32 C33 C34 C29 0.5(6) . . . . ?
C34 C29 C30 C31 0.8(5) . . . . ?
C34 C33 C32 C31 0.2(6) . . . . ?
C30 C29 C34 C33 -1.0(5) . . . . ?
C46 C41 C42 C43 0.6(5) . . . . ?
C42 C41 C46 C45 0.9(5) . . . . ?
C28 C23 C24 C25 -0.9(4) . . . . ?

loop_
_smtbx_masks_void_nr
_smtbx_masks_void_average_x
_smtbx_masks_void_average_y
_smtbx_masks_void_average_z
_smtbx_masks_void_volume
_smtbx_masks_void_count_electrons
_smtbx_masks_void_content
1 0.215 -0.028 0.168 66.2 9.8 '0.25 CH2Cl2'
2 -0.215 0.028 0.832 66.2 9.9 '0.25 CH2Cl2'
3 -0.285 0.528 0.668 66.2 9.8 '0.25 CH2Cl2'
4 0.285 0.472 0.332 66.2 9.9 '0.25 CH2Cl2'
5 0.220 0.319 0.774 15.9 0.1 ?
6 0.280 0.819 0.726 15.9 0.1 ?
7 0.720 0.181 0.274 15.9 0.1 ?
8 0.780 0.681 0.226 15.9 0.1 ?
